data_7153393
loop_
_publ_author_name
'Banide, Emilie V.'
'O'Connor, Crystal'
'Fortune, Natasha'
'Ortin, Yannick'
'Milosevic, Sandra'
'M\"uller-Bunz, Helge'
'McGlinchey, Michael J.'

_publ_section_title
;
 Syntheses, X-ray crystal structures and reactivity of fluorenylidene- and
 dibenzosuberenylidene-allenes: convenient precursors to
 dispirotetracenes, di-indenotetracenes and
 2-phenyl-11bH-dibenz[cd,h]azulene.
;
_journal_issue 17
_journal_name_full 'Organic &amp; biomolecular chemistry'
_journal_page_first 3997
_journal_page_last 4010
_journal_paper_doi 10.1039/c004868b
_journal_volume 8
_journal_year 2010
_chemical_formula_moiety '4 (C44 H26 F6), C H2 Cl2'
_chemical_formula_sum 'C177 H106 Cl2 F24'
_chemical_formula_weight 2759.52
_chemical_name_systematic
;
?
;
_space_group_IT_number 2
_symmetry_cell_setting triclinic
_symmetry_space_group_name_Hall '-P 1'
_symmetry_space_group_name_H-M 'P -1'
_atom_sites_solution_hydrogens geom
_atom_sites_solution_primary direct
_atom_sites_solution_secondary difmap
_audit_creation_method SHELXL-97
_cell_angle_alpha 110.541(4)
_cell_angle_beta 97.597(5)
_cell_angle_gamma 94.218(5)
_cell_formula_units_Z 1
_cell_length_a 10.118(3)
_cell_length_b 16.177(4)
_cell_length_c 22.818(6)
_cell_measurement_reflns_used 5203
_cell_measurement_temperature 293(2)
_cell_measurement_theta_max 22.25
_cell_measurement_theta_min 2.31
_cell_volume 3437.6(16)
_computing_cell_refinement 'Bruker SAINT'
_computing_data_collection 'Bruker SMART'
_computing_data_reduction 'Bruker SAINT'
_computing_molecular_graphics 'Bruker SHELXTL'
_computing_publication_material 'Bruker SHELXTL'
_computing_structure_refinement 'SHELXL-97 (Sheldrick, 1997)'
_computing_structure_solution 'SHELXS-97 (Sheldrick, 1990)'
_diffrn_ambient_temperature 293(2)
_diffrn_detector_area_resol_mean 8.366
_diffrn_measured_fraction_theta_full 0.999
_diffrn_measured_fraction_theta_max 0.999
_diffrn_measurement_device_type 'CCD area detector'
_diffrn_measurement_method '\f and \w scans'
_diffrn_radiation_monochromator graphite
_diffrn_radiation_source 'sealed tube'
_diffrn_radiation_type MoK\a
_diffrn_radiation_wavelength 0.71073
_diffrn_reflns_av_R_equivalents 0.0274
_diffrn_reflns_av_sigmaI/netI 0.0236
_diffrn_reflns_limit_h_max 11
_diffrn_reflns_limit_h_min -11
_diffrn_reflns_limit_k_max 18
_diffrn_reflns_limit_k_min -18
_diffrn_reflns_limit_l_max 26
_diffrn_reflns_limit_l_min -26
_diffrn_reflns_number 45731
_diffrn_reflns_theta_full 24.00
_diffrn_reflns_theta_max 24.00
_diffrn_reflns_theta_min 1.91
_exptl_absorpt_coefficient_mu 0.137
_exptl_absorpt_correction_T_max 0.9732
_exptl_absorpt_correction_T_min 0.8416
_exptl_absorpt_correction_type multi-scan
_exptl_absorpt_process_details
;
SADABS v.2.10 (Bruker,2003) was used for absorption correction.
R(int) for selected reflections was 0.128 before and 0.021 after
correction. The Ratio of minimum to maximum transmission is 0.864794.
The \l/2 correction factor is 0.0015.
;
_exptl_crystal_colour red
_exptl_crystal_density_diffrn 1.333
_exptl_crystal_density_method 'not measured'
_exptl_crystal_description chunk
_exptl_crystal_F_000 1418
_exptl_crystal_size_max 0.50
_exptl_crystal_size_mid 0.30
_exptl_crystal_size_min 0.20
_refine_diff_density_max 0.471
_refine_diff_density_min -0.255
_refine_diff_density_rms 0.026
_refine_ls_extinction_method none
_refine_ls_goodness_of_fit_ref 1.008
_refine_ls_hydrogen_treatment constr
_refine_ls_matrix_type full
_refine_ls_number_parameters 1031
_refine_ls_number_reflns 10807
_refine_ls_number_restraints 2
_refine_ls_restrained_S_all 1.011
_refine_ls_R_factor_all 0.0622
_refine_ls_R_factor_gt 0.0443
_refine_ls_shift/su_max 0.051
_refine_ls_shift/su_mean 0.003
_refine_ls_structure_factor_coef Fsqd
_refine_ls_weighting_details 'calc w=1/[\s^2^(Fo^2^)+(0.0524P)^2^+0.9344P] where P=(Fo^2^+2Fc^2^)/3'
_refine_ls_weighting_scheme calc
_refine_ls_wR_factor_gt 0.1086
_refine_ls_wR_factor_ref 0.1205
_reflns_number_gt 8184
_reflns_number_total 10807
_reflns_threshold_expression I>2\s(I)
_cod_data_source_file c004868b.txt
_cod_data_source_block mjm95(13)
_cod_original_cell_volume 3437.7(16)
_cod_original_formula_sum 'C177 H106 F24 Cl2'
_cod_database_code 7153393

loop_
_symmetry_equiv_pos_as_xyz
'x, y, z'
'-x, -y, -z'

loop_
_atom_site_label
_atom_site_type_symbol
_atom_site_fract_x
_atom_site_fract_y
_atom_site_fract_z
_atom_site_U_iso_or_equiv
_atom_site_adp_type
_atom_site_occupancy
_atom_site_symmetry_multiplicity
_atom_site_calc_flag
_atom_site_refinement_flags
_atom_site_disorder_assembly
_atom_site_disorder_group
C1 C 0.0226(2) 0.02871(13) 0.29055(10) 0.0556(5) Uani 1 1 d . . .
C5 C 0.0021(2) -0.00873(12) 0.22633(9) 0.0553(5) Uani 1 1 d . . .
C6 C -0.1312(2) -0.04230(12) 0.18500(10) 0.0585(5) Uani 1 1 d . . .
C7 C -0.2569(2) -0.06073(14) 0.19925(12) 0.0696(6) Uani 1 1 d . . .
H7 H -0.2669 -0.0532 0.2407 0.084 Uiso 1 1 calc R . .
C8 C -0.3668(2) -0.09040(15) 0.15098(14) 0.0808(7) Uani 1 1 d . . .
H8 H -0.4511 -0.1032 0.1600 0.097 Uiso 1 1 calc R . .
C9 C -0.3530(3) -0.10121(15) 0.08979(14) 0.0854(8) Uani 1 1 d . . .
H9 H -0.4289 -0.1187 0.0584 0.103 Uiso 1 1 calc R . .
C10 C -0.2288(3) -0.08673(14) 0.07402(11) 0.0760(7) Uani 1 1 d . . .
H10 H -0.2203 -0.0955 0.0322 0.091 Uiso 1 1 calc R . .
C11 C -0.1157(2) -0.05865(12) 0.12199(10) 0.0619(5) Uani 1 1 d . . .
C12 C 0.0268(2) -0.04072(12) 0.12008(10) 0.0598(5) Uani 1 1 d . . .
C13 C 0.0933(3) -0.04714(15) 0.06989(11) 0.0748(6) Uani 1 1 d . . .
H13 H 0.0459 -0.0673 0.0286 0.090 Uiso 1 1 calc R . .
C14 C 0.2301(3) -0.02348(15) 0.08157(13) 0.0811(7) Uani 1 1 d . . .
H14 H 0.2754 -0.0283 0.0478 0.097 Uiso 1 1 calc R . .
C15 C 0.3018(3) 0.00754(14) 0.14308(12) 0.0737(6) Uani 1 1 d . . .
H15 H 0.3942 0.0241 0.1501 0.088 Uiso 1 1 calc R . .
C16 C 0.2365(2) 0.01406(13) 0.19413(10) 0.0620(5) Uani 1 1 d . . .
H16 H 0.2845 0.0354 0.2353 0.074 Uiso 1 1 calc R . .
C17 C 0.0985(2) -0.01181(12) 0.18273(9) 0.0556(5) Uani 1 1 d . . .
C2 C 0.1367(2) 0.06783(13) 0.34198(9) 0.0571(5) Uani 1 1 d . . .
C18 C 0.2580(2) 0.04570(13) 0.36044(9) 0.0577(5) Uani 1 1 d . . .
C19 C 0.3208(2) -0.03536(13) 0.33129(9) 0.0577(5) Uani 1 1 d . . .
C20 C 0.2774(2) -0.11081(14) 0.27767(11) 0.0708(6) Uani 1 1 d . . .
H20 H 0.1965 -0.1154 0.2514 0.085 Uiso 1 1 calc R . .
C21 C 0.3560(3) -0.17962(16) 0.26360(12) 0.0853(7) Uani 1 1 d . . .
H21 H 0.3272 -0.2306 0.2277 0.102 Uiso 1 1 calc R . .
C22 C 0.4760(3) -0.17357(18) 0.30201(13) 0.0883(8) Uani 1 1 d . . .
H22 H 0.5285 -0.2198 0.2912 0.106 Uiso 1 1 calc R . .
C23 C 0.5190(2) -0.09975(17) 0.35630(12) 0.0773(7) Uani 1 1 d . . .
H23 H 0.5994 -0.0963 0.3826 0.093 Uiso 1 1 calc R . .
C24 C 0.4415(2) -0.03099(14) 0.37124(10) 0.0605(5) Uani 1 1 d . . .
C25 C 0.4592(2) 0.05209(15) 0.42650(10) 0.0621(5) Uani 1 1 d . . .
C26 C 0.5620(2) 0.08704(18) 0.47815(11) 0.0763(7) Uani 1 1 d . . .
H26 H 0.6346 0.0561 0.4821 0.092 Uiso 1 1 calc R . .
C27 C 0.5546(3) 0.1683(2) 0.52332(12) 0.0913(8) Uani 1 1 d . . .
H27 H 0.6227 0.1925 0.5585 0.110 Uiso 1 1 calc R . .
C28 C 0.4475(3) 0.2147(2) 0.51741(12) 0.0973(8) Uani 1 1 d . . .
H28 H 0.4446 0.2698 0.5485 0.117 Uiso 1 1 calc R . .
C29 C 0.3450(3) 0.18038(17) 0.46600(11) 0.0821(7) Uani 1 1 d . . .
H29 H 0.2737 0.2122 0.4620 0.098 Uiso 1 1 calc R . .
C30 C 0.3495(2) 0.09800(14) 0.42040(10) 0.0618(5) Uani 1 1 d . . .
C3 C 0.0516(2) 0.13040(14) 0.38347(10) 0.0625(5) Uani 1 1 d . . .
H3 H 0.0580 0.1266 0.4257 0.075 Uiso 1 1 calc R . .
C31 C 0.0574(2) 0.22493(14) 0.38641(9) 0.0601(5) Uani 1 1 d . . .
C32 C 0.1187(2) 0.25355(15) 0.34486(11) 0.0691(6) Uani 1 1 d . . .
H32 H 0.1707 0.2167 0.3188 0.083 Uiso 1 1 calc R . .
C33 C 0.1036(2) 0.33582(16) 0.34166(12) 0.0762(6) Uani 1 1 d . . .
H33 H 0.1452 0.3541 0.3135 0.091 Uiso 1 1 calc R . .
C34 C 0.0274(2) 0.39099(15) 0.37998(11) 0.0735(6) Uani 1 1 d . A .
C43 C 0.0031(4) 0.4778(2) 0.3738(2) 0.0997(9) Uani 1 1 d . . .
F1A F 0.0069(8) 0.4788(4) 0.3168(3) 0.112(2) Uani 0.641(14) 1 d P A 1
F2A F -0.1115(10) 0.5036(8) 0.3870(8) 0.170(4) Uani 0.641(14) 1 d P A 1
F3A F 0.0996(10) 0.5446(4) 0.4080(3) 0.145(4) Uani 0.641(14) 1 d P A 1
F1B F -0.041(3) 0.5285(9) 0.4221(7) 0.168(8) Uani 0.359(14) 1 d P A 2
F2B F 0.106(2) 0.5202(16) 0.375(3) 0.323(19) Uani 0.359(14) 1 d P A 2
F3B F -0.082(5) 0.4633(11) 0.3251(14) 0.301(15) Uani 0.359(14) 1 d P A 2
C35 C -0.0294(3) 0.36474(17) 0.42330(12) 0.0827(7) Uani 1 1 d . . .
H35 H -0.0788 0.4026 0.4503 0.099 Uiso 1 1 calc R A .
C36 C -0.0133(3) 0.28309(16) 0.42692(10) 0.0756(6) Uani 1 1 d . A .
H36 H -0.0505 0.2666 0.4570 0.091 Uiso 1 1 calc R . .
C4 C -0.0762(2) 0.06836(14) 0.33539(10) 0.0599(5) Uani 1 1 d . . .
H4 H -0.1106 0.0243 0.3520 0.072 Uiso 1 1 calc R . .
C37 C -0.1885(2) 0.11524(13) 0.31792(10) 0.0578(5) Uani 1 1 d . . .
C38 C -0.1826(2) 0.15862(13) 0.27549(9) 0.0597(5) Uani 1 1 d . . .
H38 H -0.1116 0.1531 0.2529 0.072 Uiso 1 1 calc R . .
C39 C -0.2800(2) 0.20947(14) 0.26637(10) 0.0648(5) Uani 1 1 d . . .
H39 H -0.2741 0.2387 0.2380 0.078 Uiso 1 1 calc R . .
C40 C -0.3865(2) 0.21756(15) 0.29893(12) 0.0702(6) Uani 1 1 d . B .
C44 C -0.4930(3) 0.2718(3) 0.2880(2) 0.1004(9) Uani 1 1 d . . .
F4A F -0.5981(12) 0.2206(6) 0.2478(9) 0.184(6) Uani 0.545(16) 1 d P B 1
F5A F -0.5467(15) 0.3091(11) 0.3396(5) 0.170(5) Uani 0.545(16) 1 d P B 1
F6A F -0.4617(8) 0.3305(7) 0.2683(10) 0.163(6) Uani 0.545(16) 1 d P B 1
F4B F -0.4559(19) 0.3568(7) 0.3331(7) 0.174(6) Uani 0.455(16) 1 d P B 2
F5B F -0.4927(18) 0.2894(17) 0.2373(8) 0.209(10) Uani 0.455(16) 1 d P B 2
F6B F -0.6039(10) 0.2495(13) 0.2958(13) 0.184(8) Uani 0.455(16) 1 d P B 2
C41 C -0.3951(2) 0.17367(18) 0.34033(14) 0.0868(8) Uani 1 1 d . . .
H41 H -0.4674 0.1781 0.3621 0.104 Uiso 1 1 calc R B .
C42 C -0.2964(2) 0.12319(16) 0.34950(12) 0.0778(7) Uani 1 1 d . B .
H42 H -0.3028 0.0938 0.3777 0.093 Uiso 1 1 calc R . .
C45 C 0.94789(18) 0.52850(11) 0.12330(8) 0.0476(4) Uani 1 1 d . . .
C49 C 1.05573(18) 0.52838(11) 0.09343(8) 0.0461(4) Uani 1 1 d . . .
C50 C 1.13566(18) 0.60870(11) 0.09277(8) 0.0461(4) Uani 1 1 d . . .
C51 C 1.1197(2) 0.69808(12) 0.11641(9) 0.0551(5) Uani 1 1 d . . .
H51 H 1.0526 0.7173 0.1403 0.066 Uiso 1 1 calc R . .
C52 C 1.2049(2) 0.75824(13) 0.10397(10) 0.0625(5) Uani 1 1 d . . .
H52 H 1.1935 0.8182 0.1191 0.075 Uiso 1 1 calc R . .
C53 C 1.3064(2) 0.73147(14) 0.06967(10) 0.0667(6) Uani 1 1 d . . .
H53 H 1.3613 0.7731 0.0611 0.080 Uiso 1 1 calc R . .
C54 C 1.3269(2) 0.64314(13) 0.04789(10) 0.0604(5) Uani 1 1 d . . .
H54 H 1.3970 0.6250 0.0257 0.073 Uiso 1 1 calc R . .
C55 C 1.24197(18) 0.58223(12) 0.05949(8) 0.0485(4) Uani 1 1 d . . .
C56 C 1.23432(19) 0.48499(12) 0.03862(8) 0.0496(4) Uani 1 1 d . . .
C57 C 1.3160(2) 0.42726(13) 0.00562(9) 0.0600(5) Uani 1 1 d . . .
H57 H 1.3965 0.4491 -0.0025 0.072 Uiso 1 1 calc R . .
C58 C 1.2768(2) 0.33660(14) -0.01524(10) 0.0659(6) Uani 1 1 d . . .
H58 H 1.3320 0.2970 -0.0365 0.079 Uiso 1 1 calc R . .
C59 C 1.1562(2) 0.30527(13) -0.00456(9) 0.0644(6) Uani 1 1 d . . .
H59 H 1.1280 0.2443 -0.0213 0.077 Uiso 1 1 calc R . .
C60 C 1.0755(2) 0.36183(12) 0.03043(9) 0.0551(5) Uani 1 1 d . . .
H60 H 0.9942 0.3393 0.0374 0.066 Uiso 1 1 calc R . .
C61 C 1.11764(18) 0.45264(11) 0.05487(8) 0.0468(4) Uani 1 1 d . . .
C46 C 0.84686(18) 0.46182(12) 0.12657(8) 0.0488(4) Uani 1 1 d . . .
C62 C 0.84186(19) 0.37895(12) 0.12868(9) 0.0520(5) Uani 1 1 d . . .
C63 C 0.9550(2) 0.33252(12) 0.14160(9) 0.0545(5) Uani 1 1 d . . .
C64 C 1.0899(2) 0.36310(14) 0.16319(9) 0.0630(5) Uani 1 1 d . . .
H64 H 1.1222 0.4221 0.1716 0.076 Uiso 1 1 calc R . .
C65 C 1.1766(3) 0.30428(17) 0.17219(11) 0.0793(7) Uani 1 1 d . . .
H65 H 1.2679 0.3237 0.1865 0.095 Uiso 1 1 calc R . .
C66 C 1.1268(4) 0.21660(18) 0.15979(13) 0.0943(9) Uani 1 1 d . . .
H66 H 1.1859 0.1773 0.1650 0.113 Uiso 1 1 calc R . .
C67 C 0.9925(3) 0.18670(16) 0.14005(12) 0.0881(8) Uani 1 1 d . . .
H67 H 0.9605 0.1279 0.1325 0.106 Uiso 1 1 calc R . .
C68 C 0.9052(3) 0.24456(13) 0.13154(10) 0.0653(6) Uani 1 1 d . . .
C69 C 0.7595(3) 0.23269(13) 0.11378(10) 0.0653(6) Uani 1 1 d . . .
C70 C 0.6647(3) 0.15856(16) 0.09785(11) 0.0877(8) Uani 1 1 d . . .
H70 H 0.6911 0.1043 0.0969 0.105 Uiso 1 1 calc R . .
C71 C 0.5309(4) 0.16650(19) 0.08340(13) 0.0974(9) Uani 1 1 d . . .
H71 H 0.4666 0.1172 0.0730 0.117 Uiso 1 1 calc R . .
C72 C 0.4910(3) 0.24589(18) 0.08414(11) 0.0834(7) Uani 1 1 d . . .
H72 H 0.4000 0.2499 0.0745 0.100 Uiso 1 1 calc R . .
C73 C 0.5843(2) 0.32019(15) 0.09911(10) 0.0681(6) Uani 1 1 d . . .
H73 H 0.5566 0.3735 0.0985 0.082 Uiso 1 1 calc R . .
C74 C 0.7192(2) 0.31455(13) 0.11495(9) 0.0573(5) Uani 1 1 d . . .
C47 C 0.74140(19) 0.52611(12) 0.13406(9) 0.0514(5) Uani 1 1 d . . .
H47 H 0.6877 0.5147 0.0923 0.062 Uiso 1 1 calc R . .
C75 C 0.64921(18) 0.53609(12) 0.18170(9) 0.0520(5) Uani 1 1 d . . .
C76 C 0.5248(2) 0.56316(14) 0.17064(10) 0.0636(5) Uani 1 1 d . . .
H76 H 0.5007 0.5755 0.1341 0.076 Uiso 1 1 calc R . .
C77 C 0.4360(2) 0.57213(15) 0.21255(11) 0.0704(6) Uani 1 1 d . . .
H77 H 0.3521 0.5892 0.2038 0.084 Uiso 1 1 calc R . .
C78 C 0.4711(2) 0.55583(13) 0.26725(10) 0.0618(5) Uani 1 1 d . C .
C87 C 0.3733(3) 0.5623(2) 0.31158(14) 0.0812(7) Uani 1 1 d . . .
F7A F 0.3103(13) 0.4851(4) 0.3022(6) 0.134(5) Uani 0.522(15) 1 d P C 1
F8A F 0.4295(9) 0.5857(12) 0.3697(3) 0.160(6) Uani 0.522(15) 1 d P C 1
F9A F 0.2906(16) 0.6157(13) 0.3111(10) 0.199(8) Uani 0.522(15) 1 d P C 1
F7B F 0.3684(15) 0.6438(6) 0.3465(6) 0.158(6) Uani 0.478(15) 1 d P C 2
F8B F 0.2474(5) 0.5390(12) 0.2831(2) 0.128(5) Uani 0.478(15) 1 d P C 2
F9B F 0.3947(16) 0.5226(16) 0.3495(10) 0.198(9) Uani 0.478(15) 1 d P C 2
C79 C 0.5954(2) 0.53070(14) 0.27963(10) 0.0661(6) Uani 1 1 d . . .
H79 H 0.6203 0.5204 0.3169 0.079 Uiso 1 1 calc R C .
C80 C 0.6831(2) 0.52074(14) 0.23730(10) 0.0624(5) Uani 1 1 d . C .
H80 H 0.7666 0.5034 0.2462 0.075 Uiso 1 1 calc R . .
C48 C 0.86165(19) 0.60271(12) 0.14750(9) 0.0505(4) Uani 1 1 d . . .
H48 H 0.8468 0.6347 0.1183 0.061 Uiso 1 1 calc R . .
C81 C 0.89829(18) 0.66606(12) 0.21534(9) 0.0503(4) Uani 1 1 d . . .
C82 C 0.8361(2) 0.74149(14) 0.23569(11) 0.0714(6) Uani 1 1 d . . .
H82 H 0.7739 0.7535 0.2069 0.086 Uiso 1 1 calc R . .
C83 C 0.8644(3) 0.79953(15) 0.29795(11) 0.0803(7) Uani 1 1 d . . .
H83 H 0.8202 0.8497 0.3108 0.096 Uiso 1 1 calc R . .
C84 C 0.9569(2) 0.78395(14) 0.34108(10) 0.0675(6) Uani 1 1 d . D .
C88 C 0.9884(4) 0.8475(2) 0.40828(13) 0.0935(8) Uani 1 1 d . . .
F10A F 0.8883(10) 0.8892(11) 0.4286(5) 0.163(7) Uani 0.508(18) 1 d P D 1
F11A F 1.0270(18) 0.8137(5) 0.4472(3) 0.137(5) Uani 0.508(18) 1 d P D 1
F12A F 1.0867(17) 0.9122(8) 0.4169(3) 0.160(6) Uani 0.508(18) 1 d P D 1
F10B F 1.1032(14) 0.8488(13) 0.4373(7) 0.214(10) Uani 0.492(18) 1 d P D 2
F11B F 0.966(3) 0.9249(6) 0.4167(4) 0.184(9) Uani 0.492(18) 1 d P D 2
F12B F 0.911(2) 0.8191(12) 0.4421(5) 0.213(8) Uani 0.492(18) 1 d P D 2
C85 C 1.0196(3) 0.70925(16) 0.32128(11) 0.0806(7) Uani 1 1 d . . .
H85 H 1.0822 0.6975 0.3501 0.097 Uiso 1 1 calc R D .
C86 C 0.9908(2) 0.65126(15) 0.25894(11) 0.0736(6) Uani 1 1 d . D .
H86 H 1.0351 0.6011 0.2462 0.088 Uiso 1 1 calc R . .
C89 C 0.4743(16) 0.5798(10) 0.5193(7) 0.51(3) Uani 0.50 1 d PD . .
H89A H 0.4930 0.6205 0.5632 0.616 Uiso 0.50 1 calc PR . .
H89B H 0.4333 0.6091 0.4924 0.616 Uiso 0.50 1 calc PR . .
Cl Cl 0.6272(5) 0.5281(4) 0.4914(2) 0.555(4) Uani 1 1 d D . .

loop_
_atom_site_aniso_label
_atom_site_aniso_U_11
_atom_site_aniso_U_22
_atom_site_aniso_U_33
_atom_site_aniso_U_23
_atom_site_aniso_U_13
_atom_site_aniso_U_12
C1 0.0556(12) 0.0508(11) 0.0639(13) 0.0248(10) 0.0092(10) 0.0107(9)
C5 0.0596(12) 0.0438(11) 0.0626(13) 0.0197(9) 0.0071(10) 0.0120(9)
C6 0.0618(13) 0.0406(10) 0.0682(13) 0.0162(9) 0.0017(10) 0.0114(9)
C7 0.0615(14) 0.0574(13) 0.0845(15) 0.0228(11) 0.0032(12) 0.0064(11)
C8 0.0655(15) 0.0589(14) 0.104(2) 0.0200(13) -0.0041(14) 0.0036(11)
C9 0.0761(18) 0.0579(14) 0.101(2) 0.0157(13) -0.0187(15) 0.0067(12)
C10 0.097(2) 0.0470(12) 0.0681(14) 0.0094(10) -0.0094(14) 0.0148(12)
C11 0.0756(15) 0.0367(10) 0.0675(14) 0.0145(9) 0.0006(11) 0.0151(10)
C12 0.0824(16) 0.0385(10) 0.0599(13) 0.0172(9) 0.0130(11) 0.0189(10)
C13 0.104(2) 0.0564(13) 0.0682(15) 0.0240(11) 0.0172(14) 0.0214(13)
C14 0.117(2) 0.0633(14) 0.0792(17) 0.0338(13) 0.0415(16) 0.0275(15)
C15 0.0793(16) 0.0603(14) 0.0973(19) 0.0393(13) 0.0336(14) 0.0203(12)
C16 0.0720(15) 0.0485(11) 0.0725(14) 0.0275(10) 0.0162(11) 0.0170(10)
C17 0.0645(14) 0.0402(10) 0.0652(13) 0.0204(9) 0.0124(10) 0.0170(9)
C2 0.0594(13) 0.0577(12) 0.0574(12) 0.0248(10) 0.0095(10) 0.0092(10)
C18 0.0575(13) 0.0607(12) 0.0591(12) 0.0284(10) 0.0064(10) 0.0059(10)
C19 0.0608(13) 0.0572(12) 0.0614(12) 0.0300(10) 0.0070(10) 0.0098(10)
C20 0.0739(15) 0.0611(14) 0.0758(15) 0.0279(12) -0.0039(12) 0.0133(11)
C21 0.0957(19) 0.0661(15) 0.0875(17) 0.0237(13) -0.0035(15) 0.0256(14)
C22 0.0910(19) 0.0794(17) 0.0973(19) 0.0343(15) 0.0063(15) 0.0356(14)
C23 0.0682(15) 0.0868(17) 0.0850(17) 0.0427(15) 0.0033(13) 0.0210(13)
C24 0.0569(13) 0.0696(14) 0.0659(13) 0.0383(11) 0.0086(10) 0.0095(11)
C25 0.0602(13) 0.0752(14) 0.0588(12) 0.0370(11) 0.0054(10) 0.0022(11)
C26 0.0684(15) 0.0981(19) 0.0684(15) 0.0423(14) 0.0017(12) 0.0045(13)
C27 0.0865(19) 0.111(2) 0.0643(15) 0.0275(16) -0.0098(13) -0.0020(17)
C28 0.103(2) 0.097(2) 0.0701(16) 0.0106(14) -0.0042(15) 0.0085(17)
C29 0.0861(17) 0.0833(17) 0.0652(14) 0.0172(13) -0.0009(13) 0.0140(14)
C30 0.0633(13) 0.0689(14) 0.0564(12) 0.0288(11) 0.0065(10) 0.0050(11)
C3 0.0708(14) 0.0693(14) 0.0532(11) 0.0274(10) 0.0124(10) 0.0153(11)
C31 0.0588(13) 0.0646(13) 0.0552(12) 0.0200(10) 0.0077(10) 0.0111(10)
C32 0.0675(14) 0.0641(14) 0.0782(15) 0.0233(12) 0.0257(12) 0.0127(11)
C33 0.0767(16) 0.0726(16) 0.0883(16) 0.0349(13) 0.0293(13) 0.0095(13)
C34 0.0768(16) 0.0667(14) 0.0798(15) 0.0275(12) 0.0177(13) 0.0151(12)
C43 0.107(3) 0.088(2) 0.126(3) 0.053(2) 0.041(2) 0.034(2)
F1A 0.139(4) 0.102(3) 0.126(4) 0.072(3) 0.036(3) 0.031(3)
F2A 0.145(5) 0.177(7) 0.291(12) 0.164(8) 0.125(6) 0.106(5)
F3A 0.198(9) 0.066(2) 0.149(4) 0.029(2) -0.010(5) 0.004(3)
F1B 0.29(2) 0.091(5) 0.155(9) 0.048(6) 0.102(10) 0.109(10)
F2B 0.23(2) 0.145(13) 0.74(5) 0.25(2) 0.29(3) 0.093(14)
F3B 0.41(3) 0.172(10) 0.27(2) 0.097(13) -0.18(2) 0.074(16)
C35 0.1024(19) 0.0763(16) 0.0750(15) 0.0242(13) 0.0316(14) 0.0346(14)
C36 0.0962(18) 0.0783(16) 0.0617(13) 0.0287(12) 0.0283(12) 0.0269(14)
C4 0.0604(13) 0.0618(12) 0.0667(13) 0.0326(10) 0.0155(10) 0.0099(10)
C37 0.0542(12) 0.0600(12) 0.0641(12) 0.0268(10) 0.0156(10) 0.0064(10)
C38 0.0582(13) 0.0655(13) 0.0592(12) 0.0252(10) 0.0150(10) 0.0103(10)
C39 0.0652(14) 0.0676(14) 0.0654(13) 0.0296(11) 0.0085(11) 0.0103(11)
C40 0.0553(13) 0.0685(14) 0.0897(16) 0.0316(12) 0.0129(12) 0.0110(11)
C44 0.080(2) 0.098(3) 0.132(3) 0.045(2) 0.028(2) 0.034(2)
F4A 0.115(6) 0.130(4) 0.270(11) 0.074(6) -0.093(7) 0.004(4)
F5A 0.140(9) 0.197(11) 0.185(7) 0.057(6) 0.050(6) 0.109(8)
F6A 0.120(4) 0.106(5) 0.329(17) 0.137(7) 0.078(7) 0.049(4)
F4B 0.198(11) 0.126(6) 0.196(9) 0.043(6) 0.025(8) 0.091(7)
F5B 0.214(14) 0.36(2) 0.162(8) 0.182(11) 0.089(7) 0.215(16)
F6B 0.051(5) 0.241(18) 0.33(2) 0.177(16) 0.068(9) 0.053(7)
C41 0.0610(15) 0.0987(19) 0.122(2) 0.0550(17) 0.0426(15) 0.0197(14)
C42 0.0695(15) 0.0881(17) 0.1016(18) 0.0571(15) 0.0361(14) 0.0176(13)
C45 0.0518(11) 0.0401(10) 0.0521(10) 0.0192(8) 0.0051(9) 0.0078(8)
C49 0.0511(11) 0.0398(10) 0.0467(10) 0.0169(8) 0.0021(8) 0.0068(8)
C50 0.0500(11) 0.0408(10) 0.0471(10) 0.0176(8) 0.0025(8) 0.0052(8)
C51 0.0594(12) 0.0422(11) 0.0626(12) 0.0178(9) 0.0103(10) 0.0059(9)
C52 0.0716(14) 0.0389(11) 0.0736(14) 0.0187(10) 0.0080(11) 0.0025(10)
C53 0.0696(14) 0.0529(13) 0.0786(14) 0.0285(11) 0.0106(12) -0.0056(11)
C54 0.0564(12) 0.0576(13) 0.0710(13) 0.0267(10) 0.0153(10) 0.0052(10)
C55 0.0495(11) 0.0465(10) 0.0497(10) 0.0201(8) 0.0022(9) 0.0052(9)
C56 0.0561(12) 0.0473(10) 0.0482(10) 0.0208(8) 0.0063(9) 0.0119(9)
C57 0.0650(13) 0.0599(13) 0.0626(12) 0.0276(10) 0.0167(10) 0.0169(10)
C58 0.0845(16) 0.0574(13) 0.0635(13) 0.0238(10) 0.0226(12) 0.0296(12)
C59 0.0917(17) 0.0436(11) 0.0578(12) 0.0168(9) 0.0140(11) 0.0147(11)
C60 0.0712(13) 0.0429(11) 0.0510(11) 0.0178(9) 0.0078(10) 0.0066(9)
C61 0.0538(11) 0.0411(10) 0.0458(10) 0.0175(8) 0.0042(8) 0.0080(8)
C46 0.0517(11) 0.0435(10) 0.0532(11) 0.0206(8) 0.0068(9) 0.0067(8)
C62 0.0601(12) 0.0436(10) 0.0558(11) 0.0215(9) 0.0120(9) 0.0073(9)
C63 0.0695(14) 0.0478(11) 0.0527(11) 0.0231(9) 0.0146(10) 0.0160(10)
C64 0.0762(15) 0.0602(12) 0.0610(12) 0.0287(10) 0.0137(11) 0.0232(11)
C65 0.0889(17) 0.0870(18) 0.0735(15) 0.0374(13) 0.0140(13) 0.0420(14)
C66 0.129(3) 0.0750(18) 0.0946(19) 0.0415(15) 0.0199(18) 0.0561(18)
C67 0.131(3) 0.0549(14) 0.0881(18) 0.0348(13) 0.0159(17) 0.0311(15)
C68 0.1015(18) 0.0443(11) 0.0586(12) 0.0251(10) 0.0203(12) 0.0177(11)
C69 0.0945(18) 0.0457(12) 0.0577(12) 0.0229(10) 0.0140(11) -0.0005(11)
C70 0.134(3) 0.0523(14) 0.0743(16) 0.0266(12) 0.0102(16) -0.0107(15)
C71 0.119(3) 0.0788(19) 0.0840(18) 0.0323(15) 0.0025(17) -0.0378(18)
C72 0.0838(17) 0.0842(18) 0.0752(16) 0.0286(13) 0.0080(13) -0.0209(14)
C73 0.0693(15) 0.0646(14) 0.0678(13) 0.0241(11) 0.0104(11) -0.0052(11)
C74 0.0731(14) 0.0487(11) 0.0520(11) 0.0208(9) 0.0141(10) 0.0005(10)
C47 0.0497(11) 0.0493(11) 0.0586(11) 0.0252(9) 0.0039(9) 0.0086(9)
C75 0.0472(11) 0.0465(10) 0.0633(12) 0.0233(9) 0.0034(9) 0.0076(9)
C76 0.0569(13) 0.0685(14) 0.0682(13) 0.0293(11) 0.0030(11) 0.0169(11)
C77 0.0505(13) 0.0758(15) 0.0826(16) 0.0248(12) 0.0077(12) 0.0210(11)
C78 0.0517(12) 0.0570(12) 0.0710(14) 0.0156(10) 0.0133(11) 0.0069(10)
C87 0.0676(18) 0.083(2) 0.0824(19) 0.0163(16) 0.0166(15) 0.0097(16)
F7A 0.126(7) 0.097(4) 0.163(7) 0.015(4) 0.080(6) -0.029(4)
F8A 0.122(5) 0.232(12) 0.075(3) -0.002(5) 0.034(3) -0.035(7)
F9A 0.177(12) 0.257(16) 0.294(17) 0.187(13) 0.168(11) 0.164(12)
F7B 0.175(10) 0.113(5) 0.138(8) -0.033(5) 0.085(7) 0.000(6)
F8B 0.053(3) 0.200(11) 0.098(3) 0.019(5) 0.014(2) -0.009(4)
F9B 0.165(11) 0.33(2) 0.266(16) 0.248(16) 0.148(11) 0.158(12)
C79 0.0645(14) 0.0727(14) 0.0677(13) 0.0328(11) 0.0114(11) 0.0125(11)
C80 0.0500(12) 0.0759(14) 0.0716(13) 0.0380(11) 0.0090(10) 0.0179(10)
C48 0.0557(11) 0.0430(10) 0.0589(11) 0.0255(9) 0.0082(9) 0.0119(9)
C81 0.0508(11) 0.0430(10) 0.0620(12) 0.0239(9) 0.0111(9) 0.0101(8)
C82 0.0838(16) 0.0570(13) 0.0711(14) 0.0208(11) 0.0014(12) 0.0275(12)
C83 0.0980(18) 0.0580(13) 0.0782(16) 0.0135(12) 0.0107(14) 0.0337(13)
C84 0.0770(15) 0.0626(13) 0.0618(13) 0.0199(11) 0.0132(11) 0.0131(11)
C88 0.119(3) 0.090(2) 0.0685(18) 0.0216(16) 0.0188(19) 0.026(2)
F10A 0.148(6) 0.201(14) 0.097(6) -0.016(7) 0.036(3) 0.079(8)
F11A 0.236(14) 0.106(4) 0.058(3) 0.029(3) -0.005(5) 0.009(6)
F12A 0.217(11) 0.108(7) 0.102(4) -0.012(4) 0.037(6) -0.075(7)
F10B 0.140(8) 0.197(16) 0.168(10) -0.070(9) -0.073(7) 0.050(8)
F11B 0.36(3) 0.085(5) 0.080(4) 0.004(3) 0.009(11) 0.078(10)
F12B 0.260(15) 0.256(14) 0.087(4) 0.019(6) 0.069(7) -0.040(12)
C85 0.0893(17) 0.0839(17) 0.0651(14) 0.0231(13) 0.0002(12) 0.0334(14)
C86 0.0796(16) 0.0687(14) 0.0694(14) 0.0191(12) 0.0044(12) 0.0357(12)
C89 1.13(8) 0.198(14) 0.130(9) 0.014(10) 0.14(2) -0.23(3)
Cl 0.458(5) 0.620(9) 0.460(7) 0.102(6) -0.137(5) 0.149(6)

loop_
_atom_type_symbol
_atom_type_description
_atom_type_scat_dispersion_real
_atom_type_scat_dispersion_imag
_atom_type_scat_source
C C 0.0033 0.0016 'International Tables Vol C Tables 4.2.6.8 and 6.1.1.4'
H H 0.0000 0.0000 'International Tables Vol C Tables 4.2.6.8 and 6.1.1.4'
F F 0.0171 0.0103 'International Tables Vol C Tables 4.2.6.8 and 6.1.1.4'
Cl Cl 0.1484 0.1585 'International Tables Vol C Tables 4.2.6.8 and 6.1.1.4'

loop_
_geom_angle_atom_site_label_1
_geom_angle_atom_site_label_2
_geom_angle_atom_site_label_3
_geom_angle
_geom_angle_site_symmetry_1
C5 C1 C2 137.28(19) .
C5 C1 C4 129.84(18) .
C2 C1 C4 91.21(16) .
C1 C5 C17 128.86(19) .
C1 C5 C6 125.10(19) .
C17 C5 C6 105.34(17) .
C7 C6 C11 120.2(2) .
C7 C6 C5 131.0(2) .
C11 C6 C5 108.81(19) .
C8 C7 C6 119.0(2) .
C8 C7 H7 120.5 .
C6 C7 H7 120.5 .
C9 C8 C7 120.8(3) .
C9 C8 H8 119.6 .
C7 C8 H8 119.6 .
C8 C9 C10 121.3(2) .
C8 C9 H9 119.4 .
C10 C9 H9 119.4 .
C9 C10 C11 118.8(2) .
C9 C10 H10 120.6 .
C11 C10 H10 120.6 .
C10 C11 C6 119.7(2) .
C10 C11 C12 131.6(2) .
C6 C11 C12 108.68(18) .
C13 C12 C17 120.6(2) .
C13 C12 C11 131.1(2) .
C17 C12 C11 108.32(18) .
C14 C13 C12 119.3(2) .
C14 C13 H13 120.4 .
C12 C13 H13 120.4 .
C13 C14 C15 120.9(2) .
C13 C14 H14 119.5 .
C15 C14 H14 119.5 .
C16 C15 C14 120.6(2) .
C16 C15 H15 119.7 .
C14 C15 H15 119.7 .
C15 C16 C17 119.0(2) .
C15 C16 H16 120.5 .
C17 C16 H16 120.5 .
C16 C17 C12 119.55(19) .
C16 C17 C5 131.50(19) .
C12 C17 C5 108.74(18) .
C18 C2 C1 137.39(19) .
C18 C2 C3 127.75(18) .
C1 C2 C3 91.91(16) .
C2 C18 C30 124.31(19) .
C2 C18 C19 129.84(19) .
C30 C18 C19 105.59(17) .
C20 C19 C24 119.47(19) .
C20 C19 C18 131.89(19) .
C24 C19 C18 108.47(18) .
C19 C20 C21 119.1(2) .
C19 C20 H20 120.5 .
C21 C20 H20 120.5 .
C22 C21 C20 121.0(2) .
C22 C21 H21 119.5 .
C20 C21 H21 119.5 .
C21 C22 C23 120.6(2) .
C21 C22 H22 119.7 .
C23 C22 H22 119.7 .
C22 C23 C24 119.2(2) .
C22 C23 H23 120.4 .
C24 C23 H23 120.4 .
C23 C24 C19 120.7(2) .
C23 C24 C25 130.7(2) .
C19 C24 C25 108.59(18) .
C26 C25 C30 121.0(2) .
C26 C25 C24 130.5(2) .
C30 C25 C24 108.47(18) .
C27 C26 C25 118.5(2) .
C27 C26 H26 120.8 .
C25 C26 H26 120.8 .
C26 C27 C28 121.0(2) .
C26 C27 H27 119.5 .
C28 C27 H27 119.5 .
C29 C28 C27 120.8(3) .
C29 C28 H28 119.6 .
C27 C28 H28 119.6 .
C28 C29 C30 119.2(2) .
C28 C29 H29 120.4 .
C30 C29 H29 120.4 .
C29 C30 C25 119.5(2) .
C29 C30 C18 131.5(2) .
C25 C30 C18 108.89(18) .
C31 C3 C2 119.23(18) .
C31 C3 C4 112.11(16) .
C2 C3 C4 86.50(15) .
C31 C3 H3 112.2 .
C2 C3 H3 112.2 .
C4 C3 H3 112.2 .
C36 C31 C32 118.2(2) .
C36 C31 C3 119.2(2) .
C32 C31 C3 122.18(19) .
C33 C32 C31 120.8(2) .
C33 C32 H32 119.6 .
C31 C32 H32 119.6 .
C34 C33 C32 120.2(2) .
C34 C33 H33 119.9 .
C32 C33 H33 119.9 .
C33 C34 C35 119.4(2) .
C33 C34 C43 120.5(2) .
C35 C34 C43 120.1(2) .
F2B C43 F3B 113.5(16) .
F2B C43 F1B 102.8(15) .
F3B C43 F1B 109.1(14) .
F2A C43 F1A 105.2(6) .
F2A C43 F3A 107.9(6) .
F1A C43 F3A 100.4(5) .
F2B C43 C34 111.3(9) .
F3B C43 C34 109.0(8) .
F1B C43 C34 111.1(6) .
F2A C43 C34 114.8(4) .
F1A C43 C34 113.8(3) .
F3A C43 C34 113.5(4) .
C36 C35 C34 120.3(2) .
C36 C35 H35 119.8 .
C34 C35 H35 119.8 .
C35 C36 C31 120.9(2) .
C35 C36 H36 119.6 .
C31 C36 H36 119.6 .
C37 C4 C1 122.65(17) .
C37 C4 C3 116.13(17) .
C1 C4 C3 86.48(15) .
C37 C4 H4 109.8 .
C1 C4 H4 109.8 .
C3 C4 H4 109.8 .
C42 C37 C38 118.0(2) .
C42 C37 C4 119.01(19) .
C38 C37 C4 122.64(18) .
C39 C38 C37 120.88(19) .
C39 C38 H38 119.6 .
C37 C38 H38 119.6 .
C38 C39 C40 120.3(2) .
C38 C39 H39 119.8 .
C40 C39 H39 119.8 .
C41 C40 C39 119.5(2) .
C41 C40 C44 120.5(3) .
C39 C40 C44 120.0(3) .
F6B C44 F5B 113.7(8) .
F6A C44 F4A 106.9(7) .
F6A C44 F5A 107.3(7) .
F4A C44 F5A 101.6(7) .
F6B C44 F4B 104.6(8) .
F5B C44 F4B 99.5(9) .
F6B C44 C40 116.2(6) .
F6A C44 C40 117.0(4) .
F5B C44 C40 113.9(5) .
F4A C44 C40 110.8(5) .
F5A C44 C40 112.0(5) .
F4B C44 C40 106.7(5) .
C40 C41 C42 119.7(2) .
C40 C41 H41 120.1 .
C42 C41 H41 120.1 .
C37 C42 C41 121.5(2) .
C37 C42 H42 119.3 .
C41 C42 H42 119.3 .
C49 C45 C46 136.45(17) .
C49 C45 C48 128.74(16) .
C46 C45 C48 92.06(14) .
C45 C49 C61 129.45(16) .
C45 C49 C50 125.46(16) .
C61 C49 C50 105.08(15) .
C51 C50 C55 119.19(17) .
C51 C50 C49 131.89(17) .
C55 C50 C49 108.89(15) .
C52 C51 C50 119.00(19) .
C52 C51 H51 120.5 .
C50 C51 H51 120.5 .
C53 C52 C51 121.46(19) .
C53 C52 H52 119.3 .
C51 C52 H52 119.3 .
C52 C53 C54 120.24(19) .
C52 C53 H53 119.9 .
C54 C53 H53 119.9 .
C55 C54 C53 118.93(19) .
C55 C54 H54 120.5 .
C53 C54 H54 120.5 .
C54 C55 C50 121.10(17) .
C54 C55 C56 130.58(18) .
C50 C55 C56 108.18(16) .
C57 C56 C61 120.76(17) .
C57 C56 C55 130.89(18) .
C61 C56 C55 108.27(16) .
C56 C57 C58 119.2(2) .
C56 C57 H57 120.4 .
C58 C57 H57 120.4 .
C59 C58 C57 119.84(19) .
C59 C58 H58 120.1 .
C57 C58 H58 120.1 .
C58 C59 C60 121.78(19) .
C58 C59 H59 119.1 .
C60 C59 H59 119.1 .
C59 C60 C61 118.8(2) .
C59 C60 H60 120.6 .
C61 C60 H60 120.6 .
C60 C61 C56 119.07(17) .
C60 C61 C49 131.61(18) .
C56 C61 C49 109.13(15) .
C62 C46 C45 137.44(18) .
C62 C46 C47 131.11(17) .
C45 C46 C47 91.20(14) .
C46 C62 C63 127.79(18) .
C46 C62 C74 126.41(18) .
C63 C62 C74 105.73(16) .
C64 C63 C68 120.57(19) .
C64 C63 C62 130.72(18) .
C68 C63 C62 108.63(19) .
C63 C64 C65 118.9(2) .
C63 C64 H64 120.6 .
C65 C64 H64 120.6 .
C66 C65 C64 119.9(3) .
C66 C65 H65 120.0 .
C64 C65 H65 120.0 .
C67 C66 C65 121.3(2) .
C67 C66 H66 119.4 .
C65 C66 H66 119.4 .
C66 C67 C68 119.4(2) .
C66 C67 H67 120.3 .
C68 C67 H67 120.3 .
C67 C68 C63 119.9(2) .
C67 C68 C69 131.3(2) .
C63 C68 C69 108.80(18) .
C70 C69 C74 120.3(2) .
C70 C69 C68 131.2(2) .
C74 C69 C68 108.44(18) .
C71 C70 C69 119.0(2) .
C71 C70 H70 120.5 .
C69 C70 H70 120.5 .
C72 C71 C70 121.0(2) .
C72 C71 H71 119.5 .
C70 C71 H71 119.5 .
C71 C72 C73 120.8(3) .
C71 C72 H72 119.6 .
C73 C72 H72 119.6 .
C72 C73 C74 119.5(2) .
C72 C73 H73 120.3 .
C74 C73 H73 120.3 .
C73 C74 C69 119.43(19) .
C73 C74 C62 132.19(19) .
C69 C74 C62 108.12(19) .
C75 C47 C46 121.63(15) .
C75 C47 C48 119.10(16) .
C46 C47 C48 87.09(13) .
C75 C47 H47 109.0 .
C46 C47 H47 109.0 .
C48 C47 H47 109.0 .
C80 C75 C76 117.70(19) .
C80 C75 C47 123.05(17) .
C76 C75 C47 119.24(17) .
C77 C76 C75 121.4(2) .
C77 C76 H76 119.3 .
C75 C76 H76 119.3 .
C78 C77 C76 119.97(19) .
C78 C77 H77 120.0 .
C76 C77 H77 120.0 .
C77 C78 C79 119.4(2) .
C77 C78 C87 120.1(2) .
C79 C78 C87 120.5(2) .
F9A C87 F8A 105.6(7) .
F9B C87 F7B 105.4(8) .
F9A C87 F7A 109.7(6) .
F8A C87 F7A 100.8(6) .
F9B C87 F8B 108.3(7) .
F7B C87 F8B 100.0(6) .
F9A C87 C78 114.9(4) .
F9B C87 C78 116.2(4) .
F8A C87 C78 113.3(4) .
F7B C87 C78 111.5(5) .
F7A C87 C78 111.5(3) .
F8B C87 C78 113.8(3) .
C80 C79 C78 120.4(2) .
C80 C79 H79 119.8 .
C78 C79 H79 119.8 .
C79 C80 C75 121.09(19) .
C79 C80 H80 119.5 .
C75 C80 H80 119.5 .
C81 C48 C45 118.54(15) .
C81 C48 C47 115.36(15) .
C45 C48 C47 86.57(13) .
C81 C48 H48 111.4 .
C45 C48 H48 111.4 .
C47 C48 H48 111.4 .
C86 C81 C82 117.68(19) .
C86 C81 C48 122.57(17) .
C82 C81 C48 119.74(17) .
C81 C82 C83 121.2(2) .
C81 C82 H82 119.4 .
C83 C82 H82 119.4 .
C84 C83 C82 120.5(2) .
C84 C83 H83 119.7 .
C82 C83 H83 119.7 .
C85 C84 C83 118.7(2) .
C85 C84 C88 120.9(2) .
C83 C84 C88 120.4(2) .
F11B C88 F10B 109.6(8) .
F11A C88 F10A 105.8(7) .
F11A C88 F12A 104.6(6) .
F10A C88 F12A 104.5(6) .
F11B C88 F12B 105.7(8) .
F10B C88 F12B 100.8(8) .
F11A C88 C84 114.5(4) .
F11B C88 C84 115.3(4) .
F10B C88 C84 115.5(5) .
F10A C88 C84 114.2(5) .
F12A C88 C84 112.2(4) .
F12B C88 C84 108.4(6) .
C84 C85 C86 120.6(2) .
C84 C85 H85 119.7 .
C86 C85 H85 119.7 .
C81 C86 C85 121.3(2) .
C81 C86 H86 119.4 .
C85 C86 H86 119.4 .
Cl C89 Cl 95.4(8) 2_666
Cl C89 H89A 112.7 2_666
Cl C89 H89A 112.7 .
Cl C89 H89B 112.7 2_666
Cl C89 H89B 112.7 .
H89A C89 H89B 110.1 .

loop_
_geom_bond_atom_site_label_1
_geom_bond_atom_site_label_2
_geom_bond_distance
_geom_bond_site_symmetry_2
C1 C5 1.355(3) .
C1 C2 1.457(3) .
C1 C4 1.537(3) .
C5 C17 1.474(3) .
C5 C6 1.483(3) .
C6 C7 1.391(3) .
C6 C11 1.400(3) .
C7 C8 1.380(3) .
C7 H7 0.9300 .
C8 C9 1.372(4) .
C8 H8 0.9300 .
C9 C10 1.378(4) .
C9 H9 0.9300 .
C10 C11 1.399(3) .
C10 H10 0.9300 .
C11 C12 1.459(3) .
C12 C13 1.380(3) .
C12 C17 1.413(3) .
C13 C14 1.374(4) .
C13 H13 0.9300 .
C14 C15 1.390(3) .
C14 H14 0.9300 .
C15 C16 1.389(3) .
C15 H15 0.9300 .
C16 C17 1.391(3) .
C16 H16 0.9300 .
C2 C18 1.359(3) .
C2 C3 1.527(3) .
C18 C30 1.477(3) .
C18 C19 1.479(3) .
C19 C20 1.383(3) .
C19 C24 1.405(3) .
C20 C21 1.387(3) .
C20 H20 0.9300 .
C21 C22 1.376(3) .
C21 H21 0.9300 .
C22 C23 1.376(3) .
C22 H22 0.9300 .
C23 C24 1.379(3) .
C23 H23 0.9300 .
C24 C25 1.464(3) .
C25 C26 1.383(3) .
C25 C30 1.398(3) .
C26 C27 1.371(4) .
C26 H26 0.9300 .
C27 C28 1.382(4) .
C27 H27 0.9300 .
C28 C29 1.377(3) .
C28 H28 0.9300 .
C29 C30 1.382(3) .
C29 H29 0.9300 .
C3 C31 1.503(3) .
C3 C4 1.595(3) .
C3 H3 0.9800 .
C31 C36 1.384(3) .
C31 C32 1.385(3) .
C32 C33 1.377(3) .
C32 H32 0.9300 .
C33 C34 1.374(3) .
C33 H33 0.9300 .
C34 C35 1.377(3) .
C34 C43 1.495(4) .
C43 F2B 1.195(17) .
C43 F3B 1.248(13) .
C43 F1B 1.279(11) .
C43 F2A 1.298(6) .
C43 F1A 1.311(6) .
C43 F3A 1.335(8) .
C35 C36 1.372(3) .
C35 H35 0.9300 .
C36 H36 0.9300 .
C4 C37 1.498(3) .
C4 H4 0.9800 .
C37 C42 1.375(3) .
C37 C38 1.385(3) .
C38 C39 1.370(3) .
C38 H38 0.9300 .
C39 C40 1.377(3) .
C39 H39 0.9300 .
C40 C41 1.374(3) .
C40 C44 1.488(4) .
C44 F6B 1.209(8) .
C44 F6A 1.223(8) .
C44 F5B 1.286(9) .
C44 F4A 1.318(8) .
C44 F5A 1.330(8) .
C44 F4B 1.386(11) .
C41 C42 1.376(3) .
C41 H41 0.9300 .
C42 H42 0.9300 .
C45 C49 1.361(3) .
C45 C46 1.459(3) .
C45 C48 1.525(2) .
C49 C61 1.473(2) .
C49 C50 1.485(2) .
C50 C51 1.385(2) .
C50 C55 1.405(3) .
C51 C52 1.381(3) .
C51 H51 0.9300 .
C52 C53 1.376(3) .
C52 H52 0.9300 .
C53 C54 1.380(3) .
C53 H53 0.9300 .
C54 C55 1.378(3) .
C54 H54 0.9300 .
C55 C56 1.468(3) .
C56 C57 1.381(3) .
C56 C61 1.402(3) .
C57 C58 1.382(3) .
C57 H57 0.9300 .
C58 C59 1.370(3) .
C58 H58 0.9300 .
C59 C60 1.383(3) .
C59 H59 0.9300 .
C60 C61 1.386(3) .
C60 H60 0.9300 .
C46 C62 1.356(2) .
C46 C47 1.528(3) .
C62 C63 1.468(3) .
C62 C74 1.484(3) .
C63 C64 1.379(3) .
C63 C68 1.402(3) .
C64 C65 1.389(3) .
C64 H64 0.9300 .
C65 C66 1.386(4) .
C65 H65 0.9300 .
C66 C67 1.368(4) .
C66 H66 0.9300 .
C67 C68 1.378(3) .
C67 H67 0.9300 .
C68 C69 1.456(3) .
C69 C70 1.387(3) .
C69 C74 1.407(3) .
C70 C71 1.377(4) .
C70 H70 0.9300 .
C71 C72 1.369(4) .
C71 H71 0.9300 .
C72 C73 1.383(3) .
C72 H72 0.9300 .
C73 C74 1.383(3) .
C73 H73 0.9300 .
C47 C75 1.498(3) .
C47 C48 1.588(3) .
C47 H47 0.9800 .
C75 C80 1.381(3) .
C75 C76 1.384(3) .
C76 C77 1.375(3) .
C76 H76 0.9300 .
C77 C78 1.372(3) .
C77 H77 0.9300 .
C78 C79 1.374(3) .
C78 C87 1.490(3) .
C87 F9A 1.248(6) .
C87 F9B 1.252(6) .
C87 F8A 1.281(8) .
C87 F7B 1.288(8) .
C87 F7A 1.293(6) .
C87 F8B 1.313(5) .
C79 C80 1.373(3) .
C79 H79 0.9300 .
C80 H80 0.9300 .
C48 C81 1.504(3) .
C48 H48 0.9800 .
C81 C86 1.370(3) .
C81 C82 1.376(3) .
C82 C83 1.378(3) .
C82 H82 0.9300 .
C83 C84 1.369(3) .
C83 H83 0.9300 .
C84 C85 1.368(3) .
C84 C88 1.492(3) .
C88 F11A 1.234(7) .
C88 F11B 1.242(7) .
C88 F10B 1.254(8) .
C88 F10A 1.304(8) .
C88 F12A 1.331(7) .
C88 F12B 1.331(10) .
C85 C86 1.379(3) .
C85 H85 0.9300 .
C86 H86 0.9300 .
C89 Cl 1.879(11) 2_666
C89 Cl 1.892(14) .
C89 H89A 0.9700 .
C89 H89B 0.9700 .

loop_
_geom_torsion_atom_site_label_1
_geom_torsion_atom_site_label_2
_geom_torsion_atom_site_label_3
_geom_torsion_atom_site_label_4
_geom_torsion
C2 C1 C5 C17 -9.7(4)
C4 C1 C5 C17 151.1(2)
C2 C1 C5 C6 -178.7(2)
C4 C1 C5 C6 -17.8(3)
C1 C5 C6 C7 -14.6(3)
C17 C5 C6 C7 174.3(2)
C1 C5 C6 C11 167.65(18)
C17 C5 C6 C11 -3.5(2)
C11 C6 C7 C8 -3.7(3)
C5 C6 C7 C8 178.86(19)
C6 C7 C8 C9 -0.4(3)
C7 C8 C9 C10 2.9(4)
C8 C9 C10 C11 -1.4(3)
C9 C10 C11 C6 -2.7(3)
C9 C10 C11 C12 177.9(2)
C7 C6 C11 C10 5.2(3)
C5 C6 C11 C10 -176.82(17)
C7 C6 C11 C12 -175.25(17)
C5 C6 C11 C12 2.7(2)
C10 C11 C12 C13 -0.9(4)
C6 C11 C12 C13 179.6(2)
C10 C11 C12 C17 178.6(2)
C6 C11 C12 C17 -0.9(2)
C17 C12 C13 C14 -1.2(3)
C11 C12 C13 C14 178.2(2)
C12 C13 C14 C15 -0.7(3)
C13 C14 C15 C16 0.9(3)
C14 C15 C16 C17 0.7(3)
C15 C16 C17 C12 -2.5(3)
C15 C16 C17 C5 -176.68(19)
C13 C12 C17 C16 2.8(3)
C11 C12 C17 C16 -176.71(16)
C13 C12 C17 C5 178.22(17)
C11 C12 C17 C5 -1.3(2)
C1 C5 C17 C16 6.9(3)
C6 C5 C17 C16 177.54(19)
C1 C5 C17 C12 -167.77(19)
C6 C5 C17 C12 2.9(2)
C5 C1 C2 C18 -49.9(4)
C4 C1 C2 C18 144.7(3)
C5 C1 C2 C3 149.9(2)
C4 C1 C2 C3 -15.50(15)
C1 C2 C18 C30 -174.0(2)
C3 C2 C18 C30 -19.3(3)
C1 C2 C18 C19 -0.8(4)
C3 C2 C18 C19 153.9(2)
C2 C18 C19 C20 0.7(4)
C30 C18 C19 C20 174.9(2)
C2 C18 C19 C24 -174.4(2)
C30 C18 C19 C24 -0.2(2)
C24 C19 C20 C21 -1.8(3)
C18 C19 C20 C21 -176.4(2)
C19 C20 C21 C22 -0.2(4)
C20 C21 C22 C23 1.7(4)
C21 C22 C23 C24 -1.1(4)
C22 C23 C24 C19 -0.8(3)
C22 C23 C24 C25 176.8(2)
C20 C19 C24 C23 2.3(3)
C18 C19 C24 C23 178.06(19)
C20 C19 C24 C25 -175.79(19)
C18 C19 C24 C25 0.0(2)
C23 C24 C25 C26 3.2(4)
C19 C24 C25 C26 -178.9(2)
C23 C24 C25 C30 -177.6(2)
C19 C24 C25 C30 0.2(2)
C30 C25 C26 C27 -0.4(3)
C24 C25 C26 C27 178.7(2)
C25 C26 C27 C28 -0.4(4)
C26 C27 C28 C29 0.2(4)
C27 C28 C29 C30 0.7(4)
C28 C29 C30 C25 -1.5(4)
C28 C29 C30 C18 -178.4(2)
C26 C25 C30 C29 1.3(3)
C24 C25 C30 C29 -178.0(2)
C26 C25 C30 C18 178.90(19)
C24 C25 C30 C18 -0.4(2)
C2 C18 C30 C29 -7.8(4)
C19 C18 C30 C29 177.6(2)
C2 C18 C30 C25 174.96(19)
C19 C18 C30 C25 0.4(2)
C18 C2 C3 C31 98.3(3)
C1 C2 C3 C31 -98.5(2)
C18 C2 C3 C4 -148.2(2)
C1 C2 C3 C4 14.95(15)
C2 C3 C31 C36 -176.13(19)
C4 C3 C31 C36 85.1(2)
C2 C3 C31 C32 11.3(3)
C4 C3 C31 C32 -87.4(2)
C36 C31 C32 C33 -3.4(3)
C3 C31 C32 C33 169.2(2)
C31 C32 C33 C34 0.1(4)
C32 C33 C34 C35 2.5(4)
C32 C33 C34 C43 -175.9(3)
C33 C34 C43 F2B -51(3)
C35 C34 C43 F2B 131(3)
C33 C34 C43 F3B 75(3)
C35 C34 C43 F3B -103(3)
C33 C34 C43 F1B -164.4(16)
C35 C34 C43 F1B 17.1(16)
C33 C34 C43 F2A 148.8(9)
C35 C34 C43 F2A -29.7(10)
C33 C34 C43 F1A 27.5(6)
C35 C34 C43 F1A -151.0(5)
C33 C34 C43 F3A -86.5(7)
C35 C34 C43 F3A 95.1(7)
C33 C34 C35 C36 -1.9(4)
C43 C34 C35 C36 176.5(3)
C34 C35 C36 C31 -1.4(4)
C32 C31 C36 C35 4.0(3)
C3 C31 C36 C35 -168.9(2)
C5 C1 C4 C37 -33.3(3)
C2 C1 C4 C37 133.84(19)
C5 C1 C4 C3 -152.3(2)
C2 C1 C4 C3 14.85(14)
C31 C3 C4 C37 -18.8(2)
C2 C3 C4 C37 -139.06(17)
C31 C3 C4 C1 106.04(17)
C2 C3 C4 C1 -14.18(14)
C1 C4 C37 C42 159.1(2)
C3 C4 C37 C42 -97.5(2)
C1 C4 C37 C38 -27.3(3)
C3 C4 C37 C38 76.1(2)
C42 C37 C38 C39 1.4(3)
C4 C37 C38 C39 -172.25(19)
C37 C38 C39 C40 -0.7(3)
C38 C39 C40 C41 -0.5(3)
C38 C39 C40 C44 -179.0(3)
C41 C40 C44 F6B -27.4(16)
C39 C40 C44 F6B 151.1(16)
C41 C40 C44 F6A 156.9(11)
C39 C40 C44 F6A -24.6(11)
C41 C40 C44 F5B -162.5(14)
C39 C40 C44 F5B 16.0(15)
C41 C40 C44 F4A -80.2(11)
C39 C40 C44 F4A 98.3(11)
C41 C40 C44 F5A 32.5(11)
C39 C40 C44 F5A -149.1(11)
C41 C40 C44 F4B 88.8(12)
C39 C40 C44 F4B -92.7(11)
C39 C40 C41 C42 0.9(4)
C44 C40 C41 C42 179.4(3)
C38 C37 C42 C41 -1.0(4)
C4 C37 C42 C41 172.9(2)
C40 C41 C42 C37 -0.2(4)
C46 C45 C49 C61 -6.0(3)
C48 C45 C49 C61 -161.64(18)
C46 C45 C49 C50 172.88(19)
C48 C45 C49 C50 17.3(3)
C45 C49 C50 C51 -4.7(3)
C61 C49 C50 C51 174.45(19)
C45 C49 C50 C55 177.49(17)
C61 C49 C50 C55 -3.38(19)
C55 C50 C51 C52 3.1(3)
C49 C50 C51 C52 -174.56(18)
C50 C51 C52 C53 -1.2(3)
C51 C52 C53 C54 -1.4(3)
C52 C53 C54 C55 1.9(3)
C53 C54 C55 C50 0.1(3)
C53 C54 C55 C56 175.33(19)
C51 C50 C55 C54 -2.6(3)
C49 C50 C55 C54 175.54(16)
C51 C50 C55 C56 -178.78(16)
C49 C50 C55 C56 -0.63(19)
C54 C55 C56 C57 5.7(3)
C50 C55 C56 C57 -178.63(19)
C54 C55 C56 C61 -171.01(19)
C50 C55 C56 C61 4.7(2)
C61 C56 C57 C58 4.5(3)
C55 C56 C57 C58 -171.86(19)
C56 C57 C58 C59 1.8(3)
C57 C58 C59 C60 -4.3(3)
C58 C59 C60 C61 0.5(3)
C59 C60 C61 C56 5.8(3)
C59 C60 C61 C49 -179.75(18)
C57 C56 C61 C60 -8.3(3)
C55 C56 C61 C60 168.79(16)
C57 C56 C61 C49 176.05(16)
C55 C56 C61 C49 -6.86(19)
C45 C49 C61 C60 10.5(3)
C50 C49 C61 C60 -168.58(18)
C45 C49 C61 C56 -174.59(18)
C50 C49 C61 C56 6.32(19)
C49 C45 C46 C62 38.3(4)
C48 C45 C46 C62 -160.5(2)
C49 C45 C46 C47 -147.4(2)
C48 C45 C46 C47 13.80(14)
C45 C46 C62 C63 14.0(4)
C47 C46 C62 C63 -158.40(19)
C45 C46 C62 C74 -162.6(2)
C47 C46 C62 C74 25.0(3)
C46 C62 C63 C64 10.3(3)
C74 C62 C63 C64 -172.5(2)
C46 C62 C63 C68 -172.91(19)
C74 C62 C63 C68 4.3(2)
C68 C63 C64 C65 2.8(3)
C62 C63 C64 C65 179.20(19)
C63 C64 C65 C66 -0.3(3)
C64 C65 C66 C67 -1.5(4)
C65 C66 C67 C68 0.9(4)
C66 C67 C68 C63 1.6(4)
C66 C67 C68 C69 -177.1(2)
C64 C63 C68 C67 -3.4(3)
C62 C63 C68 C67 179.42(19)
C64 C63 C68 C69 175.56(18)
C62 C63 C68 C69 -1.6(2)
C67 C68 C69 C70 -2.6(4)
C63 C68 C69 C70 178.6(2)
C67 C68 C69 C74 176.9(2)
C63 C68 C69 C74 -1.9(2)
C74 C69 C70 C71 -0.1(3)
C68 C69 C70 C71 179.4(2)
C69 C70 C71 C72 0.5(4)
C70 C71 C72 C73 0.4(4)
C71 C72 C73 C74 -1.5(3)
C72 C73 C74 C69 1.8(3)
C72 C73 C74 C62 175.2(2)
C70 C69 C74 C73 -1.0(3)
C68 C69 C74 C73 179.39(18)
C70 C69 C74 C62 -175.84(19)
C68 C69 C74 C62 4.6(2)
C46 C62 C74 C73 -2.1(3)
C63 C62 C74 C73 -179.3(2)
C46 C62 C74 C69 171.81(18)
C63 C62 C74 C69 -5.4(2)
C62 C46 C47 C75 38.9(3)
C45 C46 C47 C75 -135.97(17)
C62 C46 C47 C48 161.6(2)
C45 C46 C47 C48 -13.24(14)
C46 C47 C75 C80 27.7(3)
C48 C47 C75 C80 -78.2(2)
C46 C47 C75 C76 -153.24(18)
C48 C47 C75 C76 100.8(2)
C80 C75 C76 C77 -1.8(3)
C47 C75 C76 C77 179.12(19)
C75 C76 C77 C78 1.3(3)
C76 C77 C78 C79 0.1(3)
C76 C77 C78 C87 -177.8(2)
C77 C78 C87 F9A -28.7(14)
C79 C78 C87 F9A 153.5(14)
C77 C78 C87 F9B 159.8(15)
C79 C78 C87 F9B -18.1(15)
C77 C78 C87 F8A -150.1(10)
C79 C78 C87 F8A 32.1(10)
C77 C78 C87 F7B -79.3(10)
C79 C78 C87 F7B 102.8(10)
C77 C78 C87 F7A 96.9(9)
C79 C78 C87 F7A -80.9(9)
C77 C78 C87 F8B 32.9(10)
C79 C78 C87 F8B -145.0(9)
C77 C78 C79 C80 -0.9(3)
C87 C78 C79 C80 177.0(2)
C78 C79 C80 C75 0.4(3)
C76 C75 C80 C79 1.0(3)
C47 C75 C80 C79 -179.99(19)
C49 C45 C48 C81 -92.7(2)
C46 C45 C48 C81 103.82(17)
C49 C45 C48 C47 150.17(19)
C46 C45 C48 C47 -13.29(14)
C75 C47 C48 C81 17.5(2)
C46 C47 C48 C81 -107.39(16)
C75 C47 C48 C45 137.62(16)
C46 C47 C48 C45 12.68(13)
C45 C48 C81 C86 -11.3(3)
C47 C48 C81 C86 89.2(2)
C45 C48 C81 C82 169.80(18)
C47 C48 C81 C82 -89.7(2)
C86 C81 C82 C83 -0.9(3)
C48 C81 C82 C83 178.0(2)
C81 C82 C83 C84 0.9(4)
C82 C83 C84 C85 -0.7(4)
C82 C83 C84 C88 179.3(3)
C85 C84 C88 F11A -27.7(10)
C83 C84 C88 F11A 152.4(10)
C85 C84 C88 F11B 155.7(15)
C83 C84 C88 F11B -24.3(16)
C85 C84 C88 F10B 26.1(16)
C83 C84 C88 F10B -153.8(16)
C85 C84 C88 F10A -149.9(11)
C83 C84 C88 F10A 30.1(12)
C85 C84 C88 F12A 91.4(11)
C83 C84 C88 F12A -88.5(11)
C85 C84 C88 F12B -86.0(14)
C83 C84 C88 F12B 94.0(14)
C83 C84 C85 C86 0.6(4)
C88 C84 C85 C86 -179.4(3)
C82 C81 C86 C85 0.8(3)
C48 C81 C86 C85 -178.1(2)
C84 C85 C86 C81 -0.6(4)
